data_7104987
loop_
_publ_author_name
'Takamizawa, Satoshi'
'Takasaki, Yuichi'
'Miyake, Ryosuke'

_publ_section_title
;
 Host-guest transformational correlations for a gas inclusion
 co-crystal on changing gas pressure and temperature.
;
_journal_issue 43
_journal_name_full 'Chemical communications (Cambridge, England)'
_journal_page_first 6625
_journal_page_last 6627
_journal_paper_doi 10.1039/b914922h
_journal_year 2009
_chemical_formula_moiety 'C32 H24 Cu2 N2 O8, 2.50 (C O2)'
_chemical_formula_sum 'C34.5 H24 Cu2 N2 O13.01'
_chemical_formula_weight 801.84
_chemical_name_systematic
;
?
;
_space_group_IT_number 2
_symmetry_cell_setting triclinic
_symmetry_space_group_name_Hall '-P 1'
_symmetry_space_group_name_H-M 'P -1'
_atom_sites_solution_hydrogens geom
_atom_sites_solution_primary direct
_atom_sites_solution_secondary difmap
_audit_creation_method SHELXL-97
_cell_angle_alpha 71.465(4)
_cell_angle_beta 65.916(3)
_cell_angle_gamma 63.096(4)
_cell_formula_units_Z 1
_cell_length_a 9.6862(17)
_cell_length_b 10.4076(18)
_cell_length_c 10.9028(19)
_cell_measurement_reflns_used 1594
_cell_measurement_temperature 283
_cell_measurement_theta_max 24.39
_cell_measurement_theta_min 2.48
_cell_volume 882.8(3)
_computing_cell_refinement 'Bruker SMART'
_computing_data_collection 'Bruker SMART'
_computing_data_reduction 'Bruker SAINT'
_computing_molecular_graphics 'Bruker SHELXTL'
_computing_publication_material 'Bruker SHELXTL'
_computing_structure_refinement 'SHELXL-97 (Sheldrick, 1997)'
_computing_structure_solution 'SHELXS-97 (Sheldrick, 1990)'
_diffrn_ambient_temperature 283
_diffrn_detector_area_resol_mean 8.366
_diffrn_measured_fraction_theta_full 0.994
_diffrn_measured_fraction_theta_max 0.994
_diffrn_measurement_device_type 'CCD area detector'
_diffrn_measurement_method 'phi and omega scans'
_diffrn_radiation_monochromator graphite
_diffrn_radiation_source 'fine-focus sealed tube'
_diffrn_radiation_type MoK\a
_diffrn_radiation_wavelength 0.71073
_diffrn_reflns_av_R_equivalents 0.0252
_diffrn_reflns_av_sigmaI/netI 0.0580
_diffrn_reflns_limit_h_max 12
_diffrn_reflns_limit_h_min -12
_diffrn_reflns_limit_k_max 12
_diffrn_reflns_limit_k_min -13
_diffrn_reflns_limit_l_max 13
_diffrn_reflns_limit_l_min -13
_diffrn_reflns_number 5933
_diffrn_reflns_theta_full 26.73
_diffrn_reflns_theta_max 26.73
_diffrn_reflns_theta_min 2.07
_exptl_absorpt_coefficient_mu 1.273
_exptl_absorpt_correction_T_max 0.9509
_exptl_absorpt_correction_T_min 0.6645
_exptl_absorpt_correction_type empirical
_exptl_absorpt_process_details
;
SADABS; sheldrick, 1996
;
_exptl_crystal_colour blue
_exptl_crystal_density_diffrn 1.508
_exptl_crystal_density_method 'not measured'
_exptl_crystal_description plate
_exptl_crystal_F_000 404
_exptl_crystal_size_max 0.35
_exptl_crystal_size_mid 0.30
_exptl_crystal_size_min 0.04
_refine_diff_density_max 0.785
_refine_diff_density_min -0.527
_refine_diff_density_rms 0.142
_refine_ls_extinction_method none
_refine_ls_goodness_of_fit_ref 0.973
_refine_ls_hydrogen_treatment constr
_refine_ls_matrix_type full
_refine_ls_number_parameters 271
_refine_ls_number_reflns 3734
_refine_ls_number_restraints 96
_refine_ls_restrained_S_all 1.007
_refine_ls_R_factor_all 0.0638
_refine_ls_R_factor_gt 0.0411
_refine_ls_shift/su_max 0.001
_refine_ls_shift/su_mean 0.000
_refine_ls_structure_factor_coef Fsqd
_refine_ls_weighting_details 'calc w=1/[\s^2^(Fo^2^)+(0.0678P)^2^+0.0000P] where P=(Fo^2^+2Fc^2^)/3'
_refine_ls_weighting_scheme calc
_refine_ls_wR_factor_gt 0.0997
_refine_ls_wR_factor_ref 0.1174
_reflns_number_gt 2742
_reflns_number_total 3734
_reflns_threshold_expression >2sigma(I)
_cod_data_source_file b914922h.txt
_cod_data_source_block 90526t2_1b_283K
_cod_depositor_comments
;
The following automatic conversions were performed:
'_symmetry_cell_setting' value 'Triclinic' changed to 'triclinic'
according to '/home/saulius/struct/CIF-dictionaries/cif_core.dic'
dictionary named 'cif_core.dic' version 2.4.1 from 2010-06-29.

Automatic conversion script
Id: cif_fix_enum 1527 2010-12-29 10:47:43Z saulius 
;
_cod_original_sg_symbol_H-M P-1
_cod_original_formula_sum 'C34.50 H24 Cu2 N2 O13.01'
_cod_database_code 7104987

loop_
_symmetry_equiv_pos_as_xyz
'x, y, z'
'-x, -y, -z'

loop_
_atom_site_label
_atom_site_type_symbol
_atom_site_fract_x
_atom_site_fract_y
_atom_site_fract_z
_atom_site_U_iso_or_equiv
_atom_site_adp_type
_atom_site_occupancy
_atom_site_symmetry_multiplicity
_atom_site_calc_flag
_atom_site_refinement_flags
_atom_site_disorder_assembly
_atom_site_disorder_group
C1 C 0.1659(4) 0.7525(4) 0.4227(3) 0.0409(7) Uani 1 1 d . . .
C2 C 0.2660(4) 0.6047(4) 0.3844(3) 0.0424(7) Uani 1 1 d . . .
C3 C 0.4333(4) 0.5466(4) 0.3595(4) 0.0559(9) Uani 1 1 d . . .
H3 H 0.4834 0.6006 0.3670 0.067 Uiso 1 1 calc R . .
C4 C 0.5258(5) 0.4097(5) 0.3240(4) 0.0714(12) Uani 1 1 d . . .
H4 H 0.6377 0.3707 0.3088 0.086 Uiso 1 1 calc R . .
C5 C 0.4516(6) 0.3308(5) 0.3110(4) 0.0749(13) Uani 1 1 d . . .
H5 H 0.5143 0.2392 0.2850 0.090 Uiso 1 1 calc R . .
C6 C 0.2873(6) 0.3860(4) 0.3359(4) 0.0703(12) Uani 1 1 d . . .
H6 H 0.2381 0.3313 0.3284 0.084 Uiso 1 1 calc R . .
C7 C 0.1941(5) 0.5224(4) 0.3723(4) 0.0557(9) Uani 1 1 d . . .
H7 H 0.0820 0.5597 0.3888 0.067 Uiso 1 1 calc R . .
C8 C -0.0399(4) 0.8705(4) 0.7462(4) 0.0462(8) Uani 1 1 d . . .
C9 C -0.0615(4) 0.7943(4) 0.8897(4) 0.0525(9) Uani 1 1 d . . .
C10 C -0.1667(5) 0.7208(5) 0.9510(4) 0.0727(12) Uani 1 1 d . . .
H10 H -0.2254 0.7188 0.9026 0.087 Uiso 1 1 calc R . .
C11 C -0.1854(7) 0.6500(6) 1.0839(5) 0.0959(17) Uani 1 1 d . . .
H11 H -0.2565 0.6004 1.1245 0.115 Uiso 1 1 calc R . .
C12 C -0.0998(7) 0.6521(6) 1.1567(5) 0.0980(17) Uani 1 1 d . . .
H12 H -0.1122 0.6039 1.2461 0.118 Uiso 1 1 calc R . .
C13 C 0.0036(7) 0.7256(7) 1.0965(6) 0.1001(18) Uani 1 1 d . . .
H13 H 0.0608 0.7288 1.1456 0.120 Uiso 1 1 calc R . .
C14 C 0.0239(6) 0.7946(6) 0.9644(5) 0.0804(14) Uani 1 1 d . . .
H14 H 0.0965 0.8428 0.9242 0.096 Uiso 1 1 calc R . .
C15 C 0.3592(3) 1.0646(4) 0.5876(3) 0.0407(8) Uani 1 1 d . . .
H15 H 0.2619 1.1108 0.6509 0.049 Uiso 1 1 calc R . .
C16 C 0.4973(3) 0.9437(4) 0.4085(3) 0.0404(8) Uani 1 1 d . . .
H16 H 0.4998 0.9027 0.3429 0.048 Uiso 1 1 calc R . .
C1SB C 0.623(6) 0.101(7) 0.981(5) 0.232(9) Uani 0.294(12) 1 d PDU A 1
O2SB O 0.548(4) 0.029(3) 1.053(3) 0.256(12) Uani 0.294(12) 1 d PDU A 1
O1SB O 0.719(4) 0.147(3) 0.899(3) 0.225(10) Uani 0.294(12) 1 d PDU A 1
C1SA C 0.620(4) 0.111(4) 0.9772(18) 0.233(8) Uani 0.569(14) 1 d PDU B 2
O2SA O 0.630(2) 0.0699(15) 1.0876(12) 0.206(7) Uani 0.569(14) 1 d PDU B 2
O1SA O 0.5825(18) 0.1162(16) 0.8863(11) 0.213(8) Uani 0.569(14) 1 d PDU B 2
C2S C 0.5000 0.5000 1.0000 0.158(6) Uani 0.778(12) 2 d SPU . .
Cu1 Cu 0.12921(4) 1.01095(4) 0.49743(4) 0.03843(16) Uani 1 1 d . . .
N1 N 0.3555(3) 1.0084(3) 0.4956(3) 0.0357(6) Uani 1 1 d . . .
O1 O 0.2365(3) 0.8204(3) 0.4372(3) 0.0498(6) Uani 1 1 d . . .
O2 O 0.0150(3) 0.8008(3) 0.4410(3) 0.0526(6) Uani 1 1 d . . .
O3 O -0.1400(3) 0.8886(3) 0.6906(2) 0.0518(6) Uani 1 1 d . . .
O4 O 0.0783(3) 0.9127(3) 0.6880(2) 0.0560(7) Uani 1 1 d . . .
O3S O 0.5145(12) 0.3954(10) 0.9838(8) 0.199(5) Uani 0.778(12) 1 d PU . .

loop_
_atom_site_aniso_label
_atom_site_aniso_U_11
_atom_site_aniso_U_22
_atom_site_aniso_U_33
_atom_site_aniso_U_23
_atom_site_aniso_U_13
_atom_site_aniso_U_12
C1 0.0368(16) 0.0443(19) 0.043(2) -0.0043(15) -0.0144(14) -0.0160(15)
C2 0.0466(17) 0.0389(18) 0.042(2) 0.0001(14) -0.0188(15) -0.0159(15)
C3 0.051(2) 0.051(2) 0.061(3) -0.0073(19) -0.0198(18) -0.0150(18)
C4 0.059(2) 0.057(3) 0.071(3) -0.008(2) -0.018(2) -0.004(2)
C5 0.102(4) 0.041(2) 0.062(3) -0.002(2) -0.024(3) -0.015(2)
C6 0.105(4) 0.047(2) 0.071(3) -0.001(2) -0.035(3) -0.038(3)
C7 0.068(2) 0.051(2) 0.055(2) -0.0005(18) -0.0248(19) -0.029(2)
C8 0.0347(16) 0.047(2) 0.052(2) -0.0122(17) -0.0131(15) -0.0095(15)
C9 0.0477(19) 0.056(2) 0.044(2) -0.0038(18) -0.0126(17) -0.0154(17)
C10 0.082(3) 0.084(3) 0.055(3) 0.003(2) -0.018(2) -0.046(3)
C11 0.110(4) 0.099(4) 0.066(3) 0.009(3) -0.011(3) -0.058(4)
C12 0.117(5) 0.102(4) 0.055(3) 0.010(3) -0.030(3) -0.037(4)
C13 0.102(4) 0.130(5) 0.067(4) 0.008(3) -0.043(3) -0.044(4)
C14 0.078(3) 0.107(4) 0.059(3) 0.007(3) -0.031(2) -0.042(3)
C15 0.0281(14) 0.0504(19) 0.046(2) -0.0163(16) -0.0063(13) -0.0158(14)
C16 0.0354(16) 0.0493(19) 0.046(2) -0.0127(16) -0.0142(15) -0.0187(15)
C1SB 0.277(13) 0.169(10) 0.102(10) -0.029(10) -0.015(11) 0.003(9)
O2SB 0.288(16) 0.179(14) 0.137(13) -0.022(12) -0.025(14) 0.007(12)
O1SB 0.280(16) 0.156(12) 0.111(12) -0.023(11) -0.032(13) 0.000(13)
C1SA 0.277(12) 0.171(10) 0.099(9) -0.027(9) -0.010(11) 0.003(9)
O2SA 0.287(13) 0.162(9) 0.125(8) -0.056(7) -0.053(9) -0.036(8)
O1SA 0.254(13) 0.169(9) 0.090(7) -0.042(7) -0.031(8) 0.019(9)
C2S 0.232(10) 0.151(10) 0.093(8) -0.022(7) -0.055(7) -0.068(8)
Cu1 0.02513(19) 0.0464(3) 0.0508(3) -0.00631(18) -0.01652(17) -0.01609(16)
N1 0.0270(11) 0.0401(15) 0.0451(16) -0.0051(12) -0.0150(11) -0.0146(11)
O1 0.0365(11) 0.0508(14) 0.0719(17) -0.0159(13) -0.0222(11) -0.0158(11)
O2 0.0364(12) 0.0551(15) 0.0749(18) -0.0205(13) -0.0179(12) -0.0172(11)
O3 0.0448(12) 0.0642(16) 0.0511(15) 0.0031(12) -0.0194(11) -0.0286(12)
O4 0.0437(13) 0.0788(18) 0.0507(16) -0.0004(13) -0.0194(11) -0.0297(13)
O3S 0.294(9) 0.205(8) 0.114(6) -0.013(5) -0.063(5) -0.115(6)

loop_
_atom_type_symbol
_atom_type_description
_atom_type_scat_dispersion_real
_atom_type_scat_dispersion_imag
_atom_type_scat_source
C C 0.0033 0.0016 'International Tables Vol C Tables 4.2.6.8 and 6.1.1.4'
H H 0.0000 0.0000 'International Tables Vol C Tables 4.2.6.8 and 6.1.1.4'
N N 0.0061 0.0033 'International Tables Vol C Tables 4.2.6.8 and 6.1.1.4'
O O 0.0106 0.0060 'International Tables Vol C Tables 4.2.6.8 and 6.1.1.4'
Cu Cu 0.3201 1.2651 'International Tables Vol C Tables 4.2.6.8 and 6.1.1.4'

loop_
_geom_angle_atom_site_label_1
_geom_angle_atom_site_label_2
_geom_angle_atom_site_label_3
_geom_angle
_geom_angle_site_symmetry_1
_geom_angle_site_symmetry_3
_geom_angle_publ_flag
O1 C1 O2 124.2(3) . . ?
O1 C1 C2 118.1(3) . . ?
O2 C1 C2 117.7(3) . . ?
C7 C2 C3 118.7(3) . . ?
C7 C2 C1 120.7(3) . . ?
C3 C2 C1 120.6(3) . . ?
C4 C3 C2 120.5(4) . . ?
C3 C4 C5 119.6(4) . . ?
C6 C5 C4 120.5(4) . . ?
C5 C6 C7 120.1(4) . . ?
C6 C7 C2 120.5(4) . . ?
O3 C8 O4 124.2(3) . . ?
O3 C8 C9 118.2(3) . . ?
O4 C8 C9 117.6(3) . . ?
C10 C9 C14 118.3(4) . . ?
C10 C9 C8 120.8(4) . . ?
C14 C9 C8 120.9(4) . . ?
C9 C10 C11 120.3(5) . . ?
C12 C11 C10 120.5(5) . . ?
C13 C12 C11 119.3(5) . . ?
C12 C13 C14 120.4(5) . . ?
C13 C14 C9 121.2(5) . . ?
N1 C15 C16 121.7(3) . 2_676 ?
N1 C16 C15 121.8(3) . 2_676 ?
O1SB C1SB O2SB 167(6) . . ?
O1SA C1SA O2SA 155(3) . . ?
O3S C2S O3S 180.0(8) . 2_667 ?
O2 Cu1 O1 169.37(8) 2_576 . ?
O2 Cu1 O3 88.50(11) 2_576 2_576 ?
O1 Cu1 O3 90.65(11) . 2_576 ?
O2 Cu1 O4 89.32(11) 2_576 . ?
O1 Cu1 O4 89.56(11) . . ?
O3 Cu1 O4 169.26(8) 2_576 . ?
O2 Cu1 N1 97.75(9) 2_576 . ?
O1 Cu1 N1 92.86(9) . . ?
O3 Cu1 N1 97.34(9) 2_576 . ?
O4 Cu1 N1 93.37(9) . . ?
O2 Cu1 Cu1 86.83(6) 2_576 2_576 ?
O1 Cu1 Cu1 82.55(6) . 2_576 ?
O3 Cu1 Cu1 84.89(6) 2_576 2_576 ?
O4 Cu1 Cu1 84.49(7) . 2_576 ?
N1 Cu1 Cu1 174.94(7) . 2_576 ?
C16 N1 C15 116.5(2) . . ?
C16 N1 Cu1 121.89(18) . . ?
C15 N1 Cu1 121.45(19) . . ?
C1 O1 Cu1 125.6(2) . . ?
C1 O2 Cu1 120.8(2) . 2_576 ?
C8 O3 Cu1 123.0(2) . 2_576 ?
C8 O4 Cu1 123.3(2) . . ?

loop_
_geom_bond_atom_site_label_1
_geom_bond_atom_site_label_2
_geom_bond_distance
_geom_bond_site_symmetry_2
_geom_bond_publ_flag
C1 O1 1.260(3) . ?
C1 O2 1.261(3) . ?
C1 C2 1.487(4) . ?
C2 C7 1.386(5) . ?
C2 C3 1.387(5) . ?
C3 C4 1.377(5) . ?
C4 C5 1.379(6) . ?
C5 C6 1.362(6) . ?
C6 C7 1.376(5) . ?
C8 O3 1.259(4) . ?
C8 O4 1.262(4) . ?
C8 C9 1.488(5) . ?
C9 C10 1.376(6) . ?
C9 C14 1.380(5) . ?
C10 C11 1.380(6) . ?
C11 C12 1.371(7) . ?
C12 C13 1.363(8) . ?
C13 C14 1.366(7) . ?
C15 N1 1.331(4) . ?
C15 C16 1.370(4) 2_676 ?
C16 N1 1.322(4) . ?
C16 C15 1.370(4) 2_676 ?
C1SB O1SB 1.161(7) . ?
C1SB O2SB 1.163(7) . ?
C1SA O1SA 1.168(7) . ?
C1SA O2SA 1.169(7) . ?
C2S O3S 1.095(8) . ?
C2S O3S 1.095(8) 2_667 ?
Cu1 O2 1.958(2) 2_576 ?
Cu1 O1 1.962(2) . ?
Cu1 O3 1.967(2) 2_576 ?
Cu1 O4 1.968(3) . ?
Cu1 N1 2.172(2) . ?
Cu1 Cu1 2.5911(7) 2_576 ?
O2 Cu1 1.958(2) 2_576 ?
O3 Cu1 1.967(2) 2_576 ?

loop_
_geom_torsion_atom_site_label_1
_geom_torsion_atom_site_label_2
_geom_torsion_atom_site_label_3
_geom_torsion_atom_site_label_4
_geom_torsion
_geom_torsion_site_symmetry_1
_geom_torsion_site_symmetry_2
_geom_torsion_site_symmetry_3
_geom_torsion_site_symmetry_4
_geom_torsion_publ_flag
O1 C1 C2 C7 177.4(3) . . . . ?
O2 C1 C2 C7 -1.4(5) . . . . ?
O1 C1 C2 C3 -2.8(5) . . . . ?
O2 C1 C2 C3 178.4(3) . . . . ?
C7 C2 C3 C4 -0.2(6) . . . . ?
C1 C2 C3 C4 -180.0(3) . . . . ?
C2 C3 C4 C5 1.0(6) . . . . ?
C3 C4 C5 C6 -1.4(7) . . . . ?
C4 C5 C6 C7 1.1(7) . . . . ?
C5 C6 C7 C2 -0.3(6) . . . . ?
C3 C2 C7 C6 -0.1(6) . . . . ?
C1 C2 C7 C6 179.6(3) . . . . ?
O3 C8 C9 C10 12.6(5) . . . . ?
O4 C8 C9 C10 -167.4(4) . . . . ?
O3 C8 C9 C14 -167.8(4) . . . . ?
O4 C8 C9 C14 12.2(5) . . . . ?
C14 C9 C10 C11 0.1(7) . . . . ?
C8 C9 C10 C11 179.7(4) . . . . ?
C9 C10 C11 C12 0.1(8) . . . . ?
C10 C11 C12 C13 0.3(9) . . . . ?
C11 C12 C13 C14 -1.0(9) . . . . ?
C12 C13 C14 C9 1.2(9) . . . . ?
C10 C9 C14 C13 -0.8(7) . . . . ?
C8 C9 C14 C13 179.6(4) . . . . ?
C15 C16 N1 C15 -0.2(5) 2_676 . . . ?
C15 C16 N1 Cu1 -176.4(2) 2_676 . . . ?
C16 C15 N1 C16 0.2(5) 2_676 . . . ?
C16 C15 N1 Cu1 176.4(2) 2_676 . . . ?
O2 Cu1 N1 C16 -148.9(3) 2_576 . . . ?
O1 Cu1 N1 C16 31.6(3) . . . . ?
O3 Cu1 N1 C16 -59.5(3) 2_576 . . . ?
O4 Cu1 N1 C16 121.3(3) . . . . ?
Cu1 Cu1 N1 C16 56.4(9) 2_576 . . . ?
O2 Cu1 N1 C15 35.1(3) 2_576 . . . ?
O1 Cu1 N1 C15 -144.4(3) . . . . ?
O3 Cu1 N1 C15 124.6(3) 2_576 . . . ?
O4 Cu1 N1 C15 -54.7(3) . . . . ?
Cu1 Cu1 N1 C15 -119.6(8) 2_576 . . . ?
O2 C1 O1 Cu1 2.5(5) . . . . ?
C2 C1 O1 Cu1 -176.2(2) . . . . ?
O2 Cu1 O1 C1 -0.5(7) 2_576 . . . ?
O3 Cu1 O1 C1 -85.8(3) 2_576 . . . ?
O4 Cu1 O1 C1 83.4(3) . . . . ?
N1 Cu1 O1 C1 176.8(3) . . . . ?
Cu1 Cu1 O1 C1 -1.1(3) 2_576 . . . ?
O1 C1 O2 Cu1 -2.5(5) . . . 2_576 ?
C2 C1 O2 Cu1 176.2(2) . . . 2_576 ?
O4 C8 O3 Cu1 -0.8(5) . . . 2_576 ?
C9 C8 O3 Cu1 179.3(2) . . . 2_576 ?
O3 C8 O4 Cu1 -1.5(5) . . . . ?
C9 C8 O4 Cu1 178.5(2) . . . . ?
O2 Cu1 O4 C8 89.0(3) 2_576 . . . ?
O1 Cu1 O4 C8 -80.5(3) . . . . ?
O3 Cu1 O4 C8 10.7(7) 2_576 . . . ?
N1 Cu1 O4 C8 -173.3(3) . . . . ?
Cu1 Cu1 O4 C8 2.1(3) 2_576 . . . ?
